data_4125191
loop_
_publ_author_name
'Eleazer, Bennett J.'
'Smith, Mark D.'
'Popov, Alexey A.'
'Peryshkov, Dmitry V.'

_publ_section_title
;
 (BB)-Carboryne Complex of Ruthenium: Synthesis by Double B-H Activation
 at a Single Metal Center.
;
_journal_issue 33
_journal_name_full 'Journal of the American Chemical Society'
_journal_page_first 10531
_journal_page_last 10538
_journal_paper_doi 10.1021/jacs.6b05172
_journal_volume 138
_journal_year 2016
_chemical_formula_moiety 'C21 H42 B10 O6 P2 Ru'
_chemical_formula_sum 'C21 H42 B10 O6 P2 Ru'
_chemical_formula_weight 661.65
_space_group_crystal_system monoclinic
_space_group_IT_number 14
_space_group_name_Hall '-P 2ybc'
_space_group_name_H-M_alt 'P 1 21/c 1'
_symmetry_space_group_name_Hall '-P 2ybc'
_symmetry_space_group_name_H-M 'P 1 21/c 1'
_atom_sites_solution_hydrogens mixed
_atom_sites_solution_primary direct
_audit_creation_date 2016-03-28
_audit_creation_method
;
Olex2 1.2
(compiled 2016.02.19 svn.r3266 for OlexSys, GUI svn.r5155)
;
_cell_angle_alpha 90
_cell_angle_beta 91.6060(14)
_cell_angle_gamma 90
_cell_formula_units_Z 4
_cell_length_a 18.6818(8)
_cell_length_b 8.9257(3)
_cell_length_c 19.5607(8)
_cell_measurement_reflns_used 9996
_cell_measurement_temperature 200(2)
_cell_measurement_theta_max 26.13
_cell_measurement_theta_min 2.18
_cell_volume 3260.4(2)
_computing_cell_refinement 'SAINT v8.34A (Bruker, 2013)'
_computing_data_collection 'Bruker APEXII v2014.9-0 (Bruker, 2014)'
_computing_data_reduction 'SAINT v8.34A (Bruker, 2013)'
_computing_molecular_graphics 'Olex2 (Dolomanov et al., 2009)'
_computing_publication_material 'Olex2 (Dolomanov et al., 2009)'
_computing_structure_refinement 'XL (Sheldrick, 2008)'
_computing_structure_solution 'XS (Sheldrick, 2008)'
_diffrn_ambient_temperature 200(2)
_diffrn_detector 'Bruker PHOTON-100 area detector'
_diffrn_detector_area_resol_mean 10.4
_diffrn_detector_type 'CMOS area detector'
_diffrn_measured_fraction_theta_full 0.999
_diffrn_measured_fraction_theta_max 0.999
_diffrn_measurement_device 'three-circle diffractometer'
_diffrn_measurement_device_type 'Bruker D8 Quest'
_diffrn_measurement_method '\w and \f scans'
_diffrn_radiation_monochromator 'mirror optics'
_diffrn_radiation_probe x-ray
_diffrn_radiation_type MoK\a
_diffrn_radiation_wavelength 0.71073
_diffrn_reflns_av_R_equivalents 0.0967
_diffrn_reflns_av_unetI/netI 0.0524
_diffrn_reflns_Laue_measured_fraction_full 0.999
_diffrn_reflns_Laue_measured_fraction_max 0.999
_diffrn_reflns_limit_h_max 23
_diffrn_reflns_limit_h_min -23
_diffrn_reflns_limit_k_max 9
_diffrn_reflns_limit_k_min -11
_diffrn_reflns_limit_l_max 24
_diffrn_reflns_limit_l_min -24
_diffrn_reflns_number 53855
_diffrn_reflns_point_group_measured_fraction_full 0.999
_diffrn_reflns_point_group_measured_fraction_max 0.999
_diffrn_reflns_theta_full 26.383
_diffrn_reflns_theta_max 26.383
_diffrn_reflns_theta_min 2.324
_diffrn_source 'microfocus sealed X-ray tube'
_diffrn_source_type 'Incoatec I\ms'
_diffrn_standards_number 0
_exptl_absorpt_coefficient_mu 0.612
_exptl_absorpt_correction_T_max 0.5623
_exptl_absorpt_correction_T_min 0.5454
_exptl_absorpt_correction_type multi-scan
_exptl_absorpt_process_details
;
SADABS-2014/4 (Bruker,2014/4) was used for absorption correction.
wR2(int) was 0.0766 before and 0.0602 after correction.
The Ratio of minimum to maximum transmission is 0.9699.
The \l/2 correction factor is 0.00150.
;
_exptl_crystal_colour colourless
_exptl_crystal_colour_primary colourless
_exptl_crystal_density_diffrn 1.348
_exptl_crystal_description plate
_exptl_crystal_F_000 1360
_exptl_crystal_size_max 0.24
_exptl_crystal_size_mid 0.18
_exptl_crystal_size_min 0.05
_refine_diff_density_max 0.558
_refine_diff_density_min -0.492
_refine_diff_density_rms 0.079
_refine_ls_extinction_method none
_refine_ls_goodness_of_fit_ref 1.018
_refine_ls_hydrogen_treatment mixed
_refine_ls_matrix_type full
_refine_ls_number_parameters 430
_refine_ls_number_reflns 6658
_refine_ls_number_restraints 39
_refine_ls_restrained_S_all 1.017
_refine_ls_R_factor_all 0.0674
_refine_ls_R_factor_gt 0.0389
_refine_ls_shift/su_max 0.001
_refine_ls_shift/su_mean 0.000
_refine_ls_structure_factor_coef Fsqd
_refine_ls_weighting_details 'w=1/[\s^2^(Fo^2^)+(0.0275P)^2^+3.7084P] where P=(Fo^2^+2Fc^2^)/3'
_refine_ls_weighting_scheme calc
_refine_ls_wR_factor_gt 0.0722
_refine_ls_wR_factor_ref 0.0812
_reflns_Friedel_coverage 0.000
_reflns_number_gt 4973
_reflns_number_total 6658
_reflns_threshold_expression 'I > 2\s(I)'
_cod_data_source_file ja6b05172_si_002.cif
_cod_data_source_block be312a
_cod_depositor_comments 'Adding full bibliography for 4125189--4125194.cif.'
_cod_database_code 4125191
_shelx_space_group_comment
;
The symmetry employed for this shelxl refinement is uniquely defined
by the following loop, which should always be used as a source of
symmetry information in preference to the above space-group names.
They are only intended as comments.
;
_shelx_estimated_absorpt_t_max 0.970
_shelx_estimated_absorpt_t_min 0.867
_olex2_refinement_description
;
1. Fixed Uiso
 At 1.2 times of:
  All C(H) groups, All C(H,H) groups
 At 1.5 times of:
  All C(H,H,H) groups
2. Restrained distances
 O5C-H9CB
 -2.2 with sigma of 0.02
 C7C-C6 \\sim C7B-C6 \\sim C7A-C6
 with sigma of 0.01
 O5B-C7B \\sim O5C-C7C \\sim O5A-C7A
 with sigma of 0.01
 O6A-C7A \\sim O6C-C7C \\sim O6B-C7B
 with sigma of 0.01
 O6B-C8B \\sim O6C-C8C \\sim O6A-C8A
 with sigma of 0.01
 C9C-C8C \\sim C9A-C8A \\sim C9B-C8B
 with sigma of 0.01
3. Restrained planarity
 C7A, C8A, O5A, O6A
 with sigma of 0.005
4. Uiso/Uaniso restraints and constraints
Uanis(C7A) = Uanis(C7B) = Uanis(C7C)
Uanis(O6B) = Uanis(O6A) = Uanis(O6C)
Uanis(O5A) = Uanis(O5B) = Uanis(O5C)
Uiso(C8B) = Uiso(C8C) = Uiso(C8A)
Uiso(C9A) = Uiso(C9B) = Uiso(C9C)
Uiso(H4) = Uiso(H5)
5. Same fragment restrains
{C7A, C8A, C9A, O5A, O6A} sigma for 1-2: 0.02, 1-3: 0.04
as
{C7B, C8B, C9B, O5B, O6B}
{C7A, C8A, C9A, O5A, O6A} sigma for 1-2: 0.02, 1-3: 0.04
as
{C7C, C8C, C9C, O5C, O6C}
6. Others
 1*[Sof(C7A)+Sof(C8A)+Sof(H8AA)+Sof(H8AB)+Sof(C9A)+Sof(H9AA)+Sof(H9AB)+
 Sof(H9AC)+Sof(O5A)+Sof(O6A)]+1*[Sof(C7B)+Sof(C8B)+Sof(H8BA)+Sof(H8BB)+Sof(C9B)+
 Sof(H9BA)+Sof(H9BB)+Sof(H9BC)+Sof(O5B)+Sof(O6B)]+1*[Sof(C7C)+Sof(C8C)+
 Sof(H8CA)+Sof(H8CB)+Sof(C9C)+Sof(H9CA)+Sof(H9CB)+Sof(H9CC)+Sof(O5C)+Sof(O6C)]=
 1 with esd of 0.00001
 Sof(C7A)=Sof(C8A)=Sof(H8AA)=Sof(H8AB)=Sof(C9A)=Sof(H9AA)=Sof(H9AB)=Sof(H9AC)=
 Sof(O5A)=Sof(O6A)=FVAR(1)
 Sof(C7B)=Sof(C8B)=Sof(H8BA)=Sof(H8BB)=Sof(C9B)=Sof(H9BA)=Sof(H9BB)=Sof(H9BC)=
 Sof(O5B)=Sof(O6B)=FVAR(2)
 Sof(C7C)=Sof(C8C)=Sof(H8CA)=Sof(H8CB)=Sof(C9C)=Sof(H9CA)=Sof(H9CB)=Sof(H9CC)=
 Sof(O5C)=Sof(O6C)=FVAR(3)
7.a Ternary CH refined with riding coordinates:
 C11(H11), C21(H21), C31(H31), C41(H41)
7.b Secondary CH2 refined with riding coordinates:
 C8A(H8AA,H8AB), C8B(H8BA,H8BB), C8C(H8CA,H8CB)
7.c Idealised Me refined as rotating group:
 C9A(H9AA,H9AB,H9AC), C9B(H9BA,H9BB,H9BC), C9C(H9CA,H9CB,H9CC), C12(H12A,H12B,
 H12C), C13(H13A,H13B,H13C), C22(H22A,H22B,H22C), C23(H23A,H23B,H23C), C32(H32A,
 H32B,H32C), C33(H33A,H33B,H33C), C42(H42A,H42B,H42C), C43(H43A,H43B,H43C)
;
_shelx_shelxl_version_number 2014/7
_olex2_submission_special_instructions 'No special instructions were received'

loop_
_space_group_symop_operation_xyz
'x, y, z'
'-x, y+1/2, -z+1/2'
'-x, -y, -z'
'x, -y-1/2, z-1/2'

loop_
_atom_site_label
_atom_site_type_symbol
_atom_site_fract_x
_atom_site_fract_y
_atom_site_fract_z
_atom_site_U_iso_or_equiv
_atom_site_adp_type
_atom_site_occupancy
_atom_site_site_symmetry_order
_atom_site_calc_flag
_atom_site_refinement_flags_posn
_atom_site_refinement_flags_occupancy
_atom_site_disorder_assembly
_atom_site_disorder_group
Ru1 Ru 0.73564(2) 0.30734(3) 0.31798(2) 0.02132(8) Uani 1 1 d . . . .
P1 P 0.64815(4) 0.47203(9) 0.36016(4) 0.02258(18) Uani 1 1 d . . . .
P2 P 0.81414(4) 0.24435(9) 0.22982(4) 0.02548(19) Uani 1 1 d . . . .
O1 O 0.62372(11) 0.5966(2) 0.29910(10) 0.0257(5) Uani 1 1 d . . . .
O2 O 0.79548(11) 0.3461(2) 0.15910(11) 0.0313(5) Uani 1 1 d . . . .
O3 O 0.63309(13) 0.0454(3) 0.29305(14) 0.0492(7) Uani 1 1 d . . . .
O4 O 0.80990(15) 0.1601(4) 0.44464(14) 0.0706(10) Uani 1 1 d . . . .
C1 C 0.63680(16) 0.5550(3) 0.23193(14) 0.0227(7) Uani 1 1 d . . . .
C2 C 0.72984(16) 0.4195(4) 0.15627(15) 0.0247(7) Uani 1 1 d . . . .
C3 C 0.67171(17) 0.1412(4) 0.30276(17) 0.0291(7) Uani 1 1 d . . . .
C4 C 0.78245(18) 0.2145(4) 0.39916(19) 0.0396(9) Uani 1 1 d . . . .
C5 C 0.80577(16) 0.4800(4) 0.34054(15) 0.0267(7) Uani 1 1 d . . . .
C6 C 0.84839(18) 0.5704(4) 0.36165(17) 0.0345(8) Uani 1 1 d D . . .
C7A C 0.9069(7) 0.657(2) 0.3907(6) 0.044(3) Uani 0.258(3) 1 d D P A 1
C8A C 0.9733(9) 0.745(2) 0.4895(12) 0.082(3) Uiso 0.258(3) 1 d D P A 1
H8AA H 0.9992 0.8041 0.4554 0.099 Uiso 0.258(3) 1 calc R P A 1
H8AB H 1.0093 0.6920 0.5188 0.099 Uiso 0.258(3) 1 calc R P A 1
C9A C 0.9295(12) 0.851(2) 0.5340(11) 0.090(3) Uiso 0.258(3) 1 d D P A 1
H9AA H 0.9611 0.9286 0.5536 0.135 Uiso 0.258(3) 1 calc GR P A 1
H9AB H 0.9079 0.7940 0.5710 0.135 Uiso 0.258(3) 1 calc GR P A 1
H9AC H 0.8917 0.8982 0.5058 0.135 Uiso 0.258(3) 1 calc GR P A 1
O5A O 0.9282(9) 0.7740(18) 0.3657(9) 0.076(3) Uani 0.258(3) 1 d D P A 1
O6A O 0.9272(7) 0.6328(15) 0.4536(7) 0.079(3) Uani 0.258(3) 1 d D P A 1
C7B C 0.9011(12) 0.680(4) 0.3823(15) 0.044(3) Uani 0.429(3) 1 d D P A 2
C8B C 0.9367(7) 0.8508(14) 0.4665(7) 0.082(3) Uiso 0.429(3) 1 d D P A 2
H8BA H 0.9141 0.9474 0.4783 0.099 Uiso 0.429(3) 1 calc R P A 2
H8BB H 0.9744 0.8698 0.4329 0.099 Uiso 0.429(3) 1 calc R P A 2
C9B C 0.9686(7) 0.7751(17) 0.5306(6) 0.090(3) Uiso 0.429(3) 1 d D P A 2
H9BA H 1.0057 0.8397 0.5513 0.135 Uiso 0.429(3) 1 calc GR P A 2
H9BB H 0.9898 0.6788 0.5182 0.135 Uiso 0.429(3) 1 calc GR P A 2
H9BC H 0.9308 0.7583 0.5635 0.135 Uiso 0.429(3) 1 calc GR P A 2
O5B O 0.9533(6) 0.7188(12) 0.3504(7) 0.076(3) Uani 0.429(3) 1 d D P A 2
O6B O 0.8827(7) 0.7454(18) 0.4382(8) 0.079(3) Uani 0.429(3) 1 d D P A 2
C7C C 0.9022(15) 0.669(5) 0.3911(19) 0.044(3) Uani 0.313(3) 1 d D P A 3
C8C C 0.9413(10) 0.813(2) 0.4880(11) 0.082(3) Uiso 0.313(3) 1 d D P A 3
H8CA H 0.9228 0.8466 0.5323 0.099 Uiso 0.313(3) 1 calc R P A 3
H8CB H 0.9504 0.9013 0.4591 0.099 Uiso 0.313(3) 1 calc R P A 3
C9C C 1.0098(9) 0.720(2) 0.4989(10) 0.090(3) Uiso 0.313(3) 1 d D P A 3
H9CA H 1.0402 0.7666 0.5346 0.135 Uiso 0.313(3) 1 calc GR P A 3
H9CB H 1.0359 0.7159 0.4561 0.135 Uiso 0.313(3) 1 calc DGR P A 3
H9CC H 0.9973 0.6180 0.5129 0.135 Uiso 0.313(3) 1 calc GR P A 3
O5C O 0.9634(9) 0.6565(18) 0.3707(8) 0.076(3) Uani 0.313(3) 1 d D P A 3
O6C O 0.8902(10) 0.710(3) 0.4534(10) 0.079(3) Uani 0.313(3) 1 d D P A 3
C11 C 0.66429(18) 0.6045(4) 0.43128(15) 0.0318(8) Uani 1 1 d . . . .
H11 H 0.6168 0.6228 0.4521 0.038 Uiso 1 1 calc R . . .
C12 C 0.71239(19) 0.5351(4) 0.48751(16) 0.0402(9) Uani 1 1 d . . . .
H12A H 0.6933 0.4370 0.5002 0.060 Uiso 1 1 calc GR . . .
H12B H 0.7136 0.6009 0.5276 0.060 Uiso 1 1 calc GR . . .
H12C H 0.7610 0.5231 0.4707 0.060 Uiso 1 1 calc GR . . .
C13 C 0.6920(2) 0.7571(4) 0.40881(18) 0.0424(9) Uani 1 1 d . . . .
H13A H 0.7366 0.7439 0.3842 0.064 Uiso 1 1 calc GR . . .
H13B H 0.7012 0.8202 0.4491 0.064 Uiso 1 1 calc GR . . .
H13C H 0.6562 0.8054 0.3786 0.064 Uiso 1 1 calc GR . . .
C21 C 0.56166(16) 0.3869(4) 0.37963(15) 0.0280(7) Uani 1 1 d . . . .
H21 H 0.5511 0.3128 0.3424 0.034 Uiso 1 1 calc R . . .
C22 C 0.56730(19) 0.2969(5) 0.44611(17) 0.0453(10) Uani 1 1 d . . . .
H22A H 0.6080 0.2279 0.4442 0.068 Uiso 1 1 calc GR . . .
H22B H 0.5231 0.2396 0.4518 0.068 Uiso 1 1 calc GR . . .
H22C H 0.5744 0.3655 0.4848 0.068 Uiso 1 1 calc GR . . .
C23 C 0.49892(18) 0.4964(4) 0.3787(2) 0.0469(10) Uani 1 1 d . . . .
H23A H 0.5071 0.5729 0.4139 0.070 Uiso 1 1 calc GR . . .
H23B H 0.4546 0.4420 0.3877 0.070 Uiso 1 1 calc GR . . .
H23C H 0.4948 0.5445 0.3337 0.070 Uiso 1 1 calc GR . . .
C31 C 0.91138(16) 0.2788(4) 0.23669(18) 0.0331(8) Uani 1 1 d . . . .
H31 H 0.9343 0.2069 0.2048 0.040 Uiso 1 1 calc R . . .
C32 C 0.94180(18) 0.2440(4) 0.30794(19) 0.0443(9) Uani 1 1 d . . . .
H32A H 0.9256 0.3200 0.3402 0.066 Uiso 1 1 calc GR . . .
H32B H 0.9942 0.2445 0.3072 0.066 Uiso 1 1 calc GR . . .
H32C H 0.9252 0.1450 0.3223 0.066 Uiso 1 1 calc GR . . .
C33 C 0.93237(18) 0.4358(4) 0.2135(2) 0.0442(9) Uani 1 1 d . . . .
H33A H 0.9166 0.4506 0.1658 0.066 Uiso 1 1 calc GR . . .
H33B H 0.9845 0.4471 0.2174 0.066 Uiso 1 1 calc GR . . .
H33C H 0.9095 0.5105 0.2424 0.066 Uiso 1 1 calc GR . . .
C41 C 0.80674(18) 0.0535(4) 0.19499(19) 0.0399(9) Uani 1 1 d . . . .
H41 H 0.7545 0.0333 0.1873 0.048 Uiso 1 1 calc R . . .
C42 C 0.8340(2) -0.0611(4) 0.2475(2) 0.0617(13) Uani 1 1 d . . . .
H42A H 0.8859 -0.0502 0.2542 0.092 Uiso 1 1 calc GR . . .
H42B H 0.8229 -0.1624 0.2310 0.092 Uiso 1 1 calc GR . . .
H42C H 0.8105 -0.0443 0.2911 0.092 Uiso 1 1 calc GR . . .
C43 C 0.8419(2) 0.0328(5) 0.1258(2) 0.0643(13) Uani 1 1 d . . . .
H43A H 0.8251 0.1112 0.0942 0.096 Uiso 1 1 calc GR . . .
H43B H 0.8291 -0.0657 0.1070 0.096 Uiso 1 1 calc GR . . .
H43C H 0.8941 0.0396 0.1320 0.096 Uiso 1 1 calc GR . . .
B1 B 0.68463(18) 0.3957(4) 0.22852(17) 0.0204(7) Uani 1 1 d . . . .
B2 B 0.7226(2) 0.5734(4) 0.20691(19) 0.0260(8) Uani 1 1 d . . . .
H2 H 0.7651(15) 0.619(3) 0.2395(14) 0.024(8) Uiso 1 1 d . . . .
B3 B 0.65458(19) 0.3094(5) 0.15002(18) 0.0278(8) Uani 1 1 d . . . .
H3 H 0.6625(15) 0.193(3) 0.1431(14) 0.028(8) Uiso 1 1 d . . . .
B4 B 0.59256(19) 0.4000(4) 0.20056(18) 0.0235(8) Uani 1 1 d . . . .
H4 H 0.5535(15) 0.349(3) 0.2306(15) 0.028(6) Uiso 1 1 d . . . .
B5 B 0.7194(2) 0.5941(5) 0.11847(19) 0.0330(9) Uani 1 1 d . . . .
H5 H 0.7630(16) 0.647(3) 0.0956(15) 0.028(6) Uiso 1 1 d . . . .
B6 B 0.6776(2) 0.4319(5) 0.08259(19) 0.0339(9) Uani 1 1 d . . . .
H6 H 0.6971(17) 0.388(4) 0.0358(17) 0.046(10) Uiso 1 1 d . . . .
B7 B 0.5881(2) 0.4246(5) 0.11138(19) 0.0320(9) Uani 1 1 d . . . .
H7 H 0.5439(16) 0.378(4) 0.0803(15) 0.035(9) Uiso 1 1 d . . . .
B8 B 0.5752(2) 0.5806(4) 0.16632(18) 0.0289(8) Uani 1 1 d . . . .
H8 H 0.5261(17) 0.633(4) 0.1764(15) 0.034(9) Uiso 1 1 d . . . .
B9 B 0.6560(2) 0.6873(5) 0.17008(19) 0.0313(8) Uani 1 1 d . . . .
H9 H 0.6549(16) 0.803(4) 0.1842(15) 0.033(9) Uiso 1 1 d . . . .
B10 B 0.6280(2) 0.6006(5) 0.0924(2) 0.0361(10) Uani 1 1 d . . . .
H10 H 0.6117(17) 0.669(4) 0.0514(16) 0.039(9) Uiso 1 1 d . . . .

loop_
_atom_site_aniso_label
_atom_site_aniso_U_11
_atom_site_aniso_U_22
_atom_site_aniso_U_33
_atom_site_aniso_U_23
_atom_site_aniso_U_13
_atom_site_aniso_U_12
Ru1 0.01849(13) 0.02027(12) 0.02525(13) 0.00325(11) 0.00163(9) -0.00069(11)
P1 0.0244(4) 0.0250(4) 0.0183(4) -0.0005(3) 0.0021(3) -0.0007(3)
P2 0.0183(4) 0.0228(4) 0.0355(5) -0.0027(4) 0.0034(4) 0.0000(3)
O1 0.0348(13) 0.0233(12) 0.0191(11) -0.0013(9) 0.0047(9) 0.0073(9)
O2 0.0232(12) 0.0394(14) 0.0320(12) 0.0020(10) 0.0121(10) 0.0056(10)
O3 0.0421(16) 0.0300(14) 0.076(2) 0.0030(13) 0.0046(14) -0.0130(12)
O4 0.0535(19) 0.103(3) 0.0551(18) 0.0425(18) -0.0041(15) 0.0190(17)
C1 0.0270(17) 0.0210(16) 0.0202(16) 0.0000(12) 0.0035(13) 0.0017(13)
C2 0.0204(16) 0.0314(18) 0.0226(16) -0.0008(13) 0.0057(13) 0.0000(13)
C3 0.0259(18) 0.0255(17) 0.0362(19) 0.0077(15) 0.0036(14) 0.0023(14)
C4 0.0255(18) 0.048(2) 0.045(2) 0.0130(18) 0.0052(16) 0.0026(16)
C5 0.0227(17) 0.0326(18) 0.0249(17) 0.0004(14) 0.0036(13) -0.0013(14)
C6 0.0313(19) 0.036(2) 0.036(2) -0.0013(16) 0.0047(16) -0.0055(16)
C7A 0.039(3) 0.057(5) 0.037(5) 0.002(5) -0.005(3) -0.021(3)
O5A 0.064(6) 0.104(10) 0.061(6) 0.000(4) 0.015(4) -0.058(6)
O6A 0.058(4) 0.097(8) 0.082(6) -0.050(5) -0.005(4) -0.030(4)
C7B 0.039(3) 0.057(5) 0.037(5) 0.002(5) -0.005(3) -0.021(3)
O5B 0.064(6) 0.104(10) 0.061(6) 0.000(4) 0.015(4) -0.058(6)
O6B 0.058(4) 0.097(8) 0.082(6) -0.050(5) -0.005(4) -0.030(4)
C7C 0.039(3) 0.057(5) 0.037(5) 0.002(5) -0.005(3) -0.021(3)
O5C 0.064(6) 0.104(10) 0.061(6) 0.000(4) 0.015(4) -0.058(6)
O6C 0.058(4) 0.097(8) 0.082(6) -0.050(5) -0.005(4) -0.030(4)
C11 0.036(2) 0.037(2) 0.0227(17) -0.0066(14) 0.0045(15) -0.0026(15)
C12 0.051(2) 0.049(2) 0.0211(18) -0.0066(16) 0.0003(16) -0.0052(18)
C13 0.056(2) 0.036(2) 0.036(2) -0.0126(16) 0.0013(18) -0.0077(18)
C21 0.0240(17) 0.0364(19) 0.0238(17) -0.0002(14) 0.0059(13) -0.0017(14)
C22 0.039(2) 0.066(3) 0.0311(19) 0.0134(19) 0.0061(16) -0.014(2)
C23 0.030(2) 0.056(3) 0.055(2) -0.006(2) 0.0106(18) 0.0043(18)
C31 0.0184(16) 0.035(2) 0.046(2) -0.0104(16) 0.0059(15) -0.0015(14)
C32 0.0250(19) 0.045(2) 0.062(3) -0.0056(19) -0.0066(18) 0.0064(16)
C33 0.0274(19) 0.044(2) 0.061(3) -0.0036(19) 0.0105(18) -0.0119(17)
C41 0.0241(19) 0.0281(19) 0.068(3) -0.0168(18) 0.0006(17) -0.0039(15)
C42 0.052(3) 0.021(2) 0.111(4) -0.005(2) -0.011(3) 0.0036(18)
C43 0.053(3) 0.063(3) 0.077(3) -0.042(2) 0.008(2) 0.005(2)
B1 0.0206(18) 0.0203(18) 0.0204(17) -0.0019(14) 0.0039(14) -0.0002(14)
B2 0.029(2) 0.0202(18) 0.029(2) 0.0047(15) 0.0051(16) -0.0034(15)
B3 0.0259(19) 0.032(2) 0.0260(19) -0.0052(17) 0.0036(15) -0.0013(17)
B4 0.0217(19) 0.026(2) 0.0230(19) -0.0003(15) 0.0030(15) 0.0009(15)
B5 0.034(2) 0.038(2) 0.027(2) 0.0098(17) 0.0062(17) -0.0012(18)
B6 0.035(2) 0.046(2) 0.021(2) -0.0031(18) 0.0009(17) -0.0006(19)
B7 0.027(2) 0.046(2) 0.0225(19) -0.0041(17) -0.0028(16) 0.0003(18)
B8 0.027(2) 0.035(2) 0.0243(19) 0.0052(16) -0.0011(16) 0.0056(17)
B9 0.040(2) 0.025(2) 0.028(2) 0.0108(17) 0.0039(17) 0.0031(18)
B10 0.038(2) 0.047(3) 0.024(2) 0.0097(18) 0.0015(17) 0.0048(19)

loop_
_atom_type_symbol
_atom_type_description
_atom_type_scat_dispersion_real
_atom_type_scat_dispersion_imag
_atom_type_scat_source
C C 0.0033 0.0016 'International Tables Vol C Tables 4.2.6.8 and 6.1.1.4'
H H 0.0000 0.0000 'International Tables Vol C Tables 4.2.6.8 and 6.1.1.4'
B B 0.0013 0.0007 'International Tables Vol C Tables 4.2.6.8 and 6.1.1.4'
O O 0.0106 0.0060 'International Tables Vol C Tables 4.2.6.8 and 6.1.1.4'
P P 0.1023 0.0942 'International Tables Vol C Tables 4.2.6.8 and 6.1.1.4'
Ru Ru -1.2594 0.8363 'International Tables Vol C Tables 4.2.6.8 and 6.1.1.4'

loop_
_geom_angle_atom_site_label_1
_geom_angle_atom_site_label_2
_geom_angle_atom_site_label_3
_geom_angle
P2 Ru1 P1 148.43(3)
C3 Ru1 P1 95.80(10)
C3 Ru1 P2 95.69(10)
C3 Ru1 C4 93.45(14)
C3 Ru1 C5 176.28(13)
C3 Ru1 B1 84.04(13)
C4 Ru1 P1 105.98(11)
C4 Ru1 P2 102.55(10)
C4 Ru1 C5 82.93(14)
C4 Ru1 B1 177.00(14)
C5 Ru1 P1 84.38(9)
C5 Ru1 P2 86.00(9)
C5 Ru1 B1 99.60(12)
B1 Ru1 P1 75.97(9)
B1 Ru1 P2 76.11(9)
O1 P1 Ru1 109.83(8)
O1 P1 C11 98.44(13)
O1 P1 C21 101.40(13)
C11 P1 Ru1 124.19(11)
C21 P1 Ru1 115.88(11)
C21 P1 C11 103.59(15)
O2 P2 Ru1 110.67(8)
O2 P2 C31 98.68(13)
O2 P2 C41 100.58(15)
C31 P2 Ru1 122.52(11)
C41 P2 Ru1 116.69(12)
C41 P2 C31 104.20(15)
C1 O1 P1 116.17(17)
C2 O2 P2 116.69(18)
O1 C1 B1 111.7(2)
O1 C1 B2 116.0(2)
O1 C1 B4 117.2(2)
O1 C1 B8 122.6(2)
O1 C1 B9 121.4(2)
B1 C1 B2 64.09(19)
B1 C1 B4 63.59(19)
B1 C1 B8 115.4(2)
B1 C1 B9 115.3(2)
B2 C1 B4 115.1(2)
B2 C1 B8 113.0(2)
B2 C1 B9 61.2(2)
B4 C1 B9 114.0(2)
B8 C1 B4 62.2(2)
B8 C1 B9 62.3(2)
O2 C2 B1 111.8(2)
O2 C2 B2 116.2(2)
O2 C2 B3 116.9(3)
O2 C2 B5 122.0(3)
O2 C2 B6 122.9(2)
B1 C2 B2 64.02(19)
B1 C2 B3 63.74(19)
B1 C2 B5 114.8(2)
B1 C2 B6 115.2(2)
B2 C2 B3 115.1(2)
B2 C2 B5 60.8(2)
B2 C2 B6 112.5(3)
B3 C2 B5 113.7(3)
B3 C2 B6 62.2(2)
B6 C2 B5 62.0(2)
O3 C3 Ru1 178.5(3)
O4 C4 Ru1 178.7(3)
C6 C5 Ru1 171.3(3)
C5 C6 C7A 170.1(9)
C5 C6 C7B 176.1(11)
C5 C6 C7C 175(3)
O5A C7A C6 123.4(13)
O5A C7A O6A 115.6(12)
O6A C7A C6 118.9(11)
H8AA C8A H8AB 107.9
C9A C8A H8AA 109.2
C9A C8A H8AB 109.2
O6A C8A H8AA 109.2
O6A C8A H8AB 109.2
O6A C8A C9A 111.9(14)
C8A C9A H9AA 109.5
C8A C9A H9AB 109.5
C8A C9A H9AC 109.5
H9AA C9A H9AB 109.5
H9AA C9A H9AC 109.5
H9AB C9A H9AC 109.5
C7A O6A C8A 119.2(13)
O5B C7B C6 126.9(11)
O5B C7B O6B 122.3(11)
O6B C7B C6 110.4(10)
H8BA C8B H8BB 108.7
C9B C8B H8BA 110.6
C9B C8B H8BB 110.6
O6B C8B H8BA 110.6
O6B C8B H8BB 110.6
O6B C8B C9B 105.8(10)
C8B C9B H9BA 109.5
C8B C9B H9BB 109.5
C8B C9B H9BC 109.5
H9BA C9B H9BB 109.5
H9BA C9B H9BC 109.5
H9BB C9B H9BC 109.5
C7B O6B C8B 114.2(10)
O5C C7C C6 117.5(17)
O5C C7C O6C 121(3)
O6C C7C C6 114.2(15)
H8CA C8C H8CB 108.9
C9C C8C H8CA 110.8
C9C C8C H8CB 110.8
O6C C8C H8CA 110.8
O6C C8C H8CB 110.8
O6C C8C C9C 104.7(14)
C8C C9C H9CA 109.5
C8C C9C H9CB 109.5
C8C C9C H9CC 109.5
H9CA C9C H9CB 109.5
H9CA C9C H9CC 109.5
H9CB C9C H9CC 109.5
C7C O6C C8C 118.7(14)
P1 C11 H11 106.5
C12 C11 P1 111.3(2)
C12 C11 H11 106.5
C13 C11 P1 113.9(2)
C13 C11 H11 106.5
C13 C11 C12 111.7(3)
C11 C12 H12A 109.5
C11 C12 H12B 109.5
C11 C12 H12C 109.5
H12A C12 H12B 109.5
H12A C12 H12C 109.5
H12B C12 H12C 109.5
C11 C13 H13A 109.5
C11 C13 H13B 109.5
C11 C13 H13C 109.5
H13A C13 H13B 109.5
H13A C13 H13C 109.5
H13B C13 H13C 109.5
P1 C21 H21 106.2
C22 C21 P1 110.7(2)
C22 C21 H21 106.2
C23 C21 P1 114.4(2)
C23 C21 H21 106.2
C23 C21 C22 112.4(3)
C21 C22 H22A 109.5
C21 C22 H22B 109.5
C21 C22 H22C 109.5
H22A C22 H22B 109.5
H22A C22 H22C 109.5
H22B C22 H22C 109.5
C21 C23 H23A 109.5
C21 C23 H23B 109.5
C21 C23 H23C 109.5
H23A C23 H23B 109.5
H23A C23 H23C 109.5
H23B C23 H23C 109.5
P2 C31 H31 106.6
C32 C31 P2 112.0(2)
C32 C31 H31 106.6
C32 C31 C33 111.5(3)
C33 C31 P2 113.1(2)
C33 C31 H31 106.6
C31 C32 H32A 109.5
C31 C32 H32B 109.5
C31 C32 H32C 109.5
H32A C32 H32B 109.5
H32A C32 H32C 109.5
H32B C32 H32C 109.5
C31 C33 H33A 109.5
C31 C33 H33B 109.5
C31 C33 H33C 109.5
H33A C33 H33B 109.5
H33A C33 H33C 109.5
H33B C33 H33C 109.5
P2 C41 H41 106.6
C42 C41 P2 110.6(3)
C42 C41 H41 106.6
C42 C41 C43 111.7(3)
C43 C41 P2 114.2(3)
C43 C41 H41 106.6
C41 C42 H42A 109.5
C41 C42 H42B 109.5
C41 C42 H42C 109.5
H42A C42 H42B 109.5
H42A C42 H42C 109.5
H42B C42 H42C 109.5
C41 C43 H43A 109.5
C41 C43 H43B 109.5
C41 C43 H43C 109.5
H43A C43 H43B 109.5
H43A C43 H43C 109.5
H43B C43 H43C 109.5
C1 B1 Ru1 120.6(2)
C1 B1 B2 58.35(19)
C1 B1 B3 104.1(2)
C1 B1 B4 59.14(18)
C2 B1 Ru1 121.1(2)
C2 B1 C1 101.9(2)
C2 B1 B2 58.55(19)
C2 B1 B3 59.12(19)
C2 B1 B4 104.0(2)
B2 B1 Ru1 110.6(2)
B2 B1 B3 107.1(2)
B3 B1 Ru1 132.0(2)
B4 B1 Ru1 131.7(2)
B4 B1 B2 107.0(2)
B4 B1 B3 58.19(19)
C1 B2 C2 100.5(2)
C1 B2 B1 57.56(18)
C1 B2 H2 123.3(15)
C1 B2 B5 106.9(3)
C1 B2 B9 60.5(2)
C2 B2 B1 57.43(18)
C2 B2 H2 125.3(15)
C2 B2 B5 60.5(2)
C2 B2 B9 107.3(3)
B1 B2 H2 119.0(15)
B5 B2 B1 109.0(3)
B5 B2 H2 123.2(15)
B5 B2 B9 61.6(2)
B9 B2 B1 109.3(3)
B9 B2 H2 121.5(15)
C2 B3 B1 57.14(18)
C2 B3 H3 117.0(16)
C2 B3 B4 104.5(3)
C2 B3 B6 59.1(2)
C2 B3 B7 105.2(3)
B1 B3 H3 119.3(16)
B4 B3 B1 60.82(19)
B4 B3 H3 128.7(16)
B4 B3 B6 108.3(3)
B4 B3 B7 60.1(2)
B6 B3 B1 107.2(3)
B6 B3 H3 118.1(16)
B7 B3 B1 108.4(3)
B7 B3 H3 128.0(16)
B7 B3 B6 60.3(2)
C1 B4 B1 57.27(18)
C1 B4 B3 104.8(2)
C1 B4 H4 119.0(16)
C1 B4 B7 105.2(3)
C1 B4 B8 58.88(19)
B1 B4 H4 119.7(16)
B3 B4 B1 61.00(19)
B3 B4 H4 126.7(16)
B3 B4 B7 60.6(2)
B3 B4 B8 109.0(3)
B7 B4 B1 108.9(2)
B7 B4 H4 126.4(16)
B7 B4 B8 60.6(2)
B8 B4 B1 107.4(2)
B8 B4 H4 118.8(16)
C2 B5 B2 58.66(19)
C2 B5 H5 120.3(17)
C2 B5 B6 58.7(2)
C2 B5 B9 104.3(2)
C2 B5 B10 104.4(3)
B2 B5 H5 117.7(16)
B2 B5 B6 108.0(3)
B2 B5 B9 59.4(2)
B2 B5 B10 107.2(3)
B6 B5 H5 122.2(16)
B6 B5 B9 108.1(3)
B9 B5 H5 124.5(17)
B10 B5 H5 128.0(16)
B10 B5 B6 60.2(2)
B10 B5 B9 59.8(2)
C2 B6 B3 58.78(19)
C2 B6 B5 59.3(2)
C2 B6 H6 119.6(18)
C2 B6 B7 104.4(2)
C2 B6 B10 104.4(3)
B3 B6 B5 108.7(3)
B3 B6 H6 120.3(18)
B3 B6 B7 59.6(2)
B3 B6 B10 107.7(3)
B5 B6 H6 118.7(18)
B5 B6 B10 59.6(2)
B7 B6 B5 108.1(3)
B7 B6 H6 127.1(18)
B7 B6 B10 60.1(2)
B10 B6 H6 126.4(18)
B3 B7 B6 60.1(2)
B3 B7 H7 122.0(17)
B3 B7 B8 107.7(3)
B3 B7 B10 108.0(3)
B4 B7 B3 59.3(2)
B4 B7 B6 107.5(3)
B4 B7 H7 121.2(16)
B4 B7 B8 60.1(2)
B4 B7 B10 108.0(3)
B6 B7 H7 122.7(16)
B6 B7 B8 107.9(3)
B6 B7 B10 60.0(2)
B8 B7 H7 121.2(16)
B8 B7 B10 60.0(2)
B10 B7 H7 122.1(17)
C1 B8 B4 58.92(19)
C1 B8 B7 104.3(3)
C1 B8 H8 119.2(17)
C1 B8 B9 59.40(19)
C1 B8 B10 104.1(3)
B4 B8 B7 59.3(2)
B4 B8 H8 119.2(17)
B4 B8 B9 108.9(3)
B4 B8 B10 107.3(3)
B7 B8 H8 126.7(17)
B7 B8 B9 108.3(3)
B7 B8 B10 60.0(2)
B9 B8 H8 119.5(17)
B10 B8 H8 127.7(17)
B10 B8 B9 59.5(2)
C1 B9 B2 58.31(19)
C1 B9 B5 103.3(3)
C1 B9 B8 58.31(19)
C1 B9 H9 118.2(16)
C1 B9 B10 103.8(3)
B2 B9 B5 59.0(2)
B2 B9 B8 107.3(3)
B2 B9 H9 118.4(16)
B2 B9 B10 106.8(3)
B5 B9 B8 107.6(3)
B5 B9 H9 127.9(16)
B8 B9 H9 120.3(16)
B10 B9 B5 59.7(2)
B10 B9 B8 60.2(2)
B10 B9 H9 129.5(16)
B5 B10 B6 60.2(2)
B5 B10 B7 108.5(3)
B5 B10 B8 108.4(3)
B5 B10 B9 60.6(2)
B5 B10 H10 119.8(18)
B6 B10 B7 59.9(2)
B6 B10 B8 107.7(3)
B6 B10 H10 123.6(18)
B7 B10 B8 59.9(2)
B7 B10 H10 124.2(18)
B8 B10 H10 121.5(18)
B9 B10 B6 108.7(3)
B9 B10 B7 108.8(3)
B9 B10 B8 60.3(2)
B9 B10 H10 118.1(18)

loop_
_geom_bond_atom_site_label_1
_geom_bond_atom_site_label_2
_geom_bond_distance
Ru1 P1 2.3640(8)
Ru1 P2 2.3627(9)
Ru1 C3 1.922(3)
Ru1 C4 1.973(4)
Ru1 C5 2.062(3)
Ru1 B1 2.121(3)
P1 O1 1.685(2)
P1 C11 1.844(3)
P1 C21 1.835(3)
P2 O2 1.683(2)
P2 C31 1.844(3)
P2 C41 1.838(3)
O1 C1 1.394(3)
O2 C2 1.390(3)
O3 C3 1.132(4)
O4 C4 1.124(4)
C1 B1 1.682(4)
C1 B2 1.696(5)
C1 B4 1.716(4)
C1 B8 1.715(5)
C1 B9 1.735(5)
C2 B1 1.680(4)
C2 B2 1.701(5)
C2 B3 1.717(5)
C2 B5 1.733(5)
C2 B6 1.722(5)
C5 C6 1.199(4)
C6 C7A 1.442(9)
C6 C7B 1.436(7)
C6 C7C 1.442(8)
C7A O5A 1.225(12)
C7A O6A 1.296(10)
C8A H8AA 0.9900
C8A H8AB 0.9900
C8A C9A 1.539(12)
C8A O6A 1.482(10)
C9A H9AA 0.9800
C9A H9AB 0.9800
C9A H9AC 0.9800
C7B O5B 1.223(12)
C7B O6B 1.296(9)
C8B H8BA 0.9900
C8B H8BB 0.9900
C8B C9B 1.532(12)
C8B O6B 1.475(8)
C9B H9BA 0.9800
C9B H9BB 0.9800
C9B H9BC 0.9800
C7C O5C 1.227(13)
C7C O6C 1.297(10)
C8C H8CA 0.9900
C8C H8CB 0.9900
C8C C9C 1.534(12)
C8C O6C 1.476(9)
C9C H9CA 0.9800
C9C H9CB 0.9800
C9C H9CC 0.9800
C11 H11 1.0000
C11 C12 1.531(4)
C11 C13 1.527(5)
C12 H12A 0.9800
C12 H12B 0.9800
C12 H12C 0.9800
C13 H13A 0.9800
C13 H13B 0.9800
C13 H13C 0.9800
C21 H21 1.0000
C21 C22 1.530(4)
C21 C23 1.526(4)
C22 H22A 0.9800
C22 H22B 0.9800
C22 H22C 0.9800
C23 H23A 0.9800
C23 H23B 0.9800
C23 H23C 0.9800
C31 H31 1.0000
C31 C32 1.523(5)
C31 C33 1.528(5)
C32 H32A 0.9800
C32 H32B 0.9800
C32 H32C 0.9800
C33 H33A 0.9800
C33 H33B 0.9800
C33 H33C 0.9800
C41 H41 1.0000
C41 C42 1.528(5)
C41 C43 1.532(5)
C42 H42A 0.9800
C42 H42B 0.9800
C42 H42C 0.9800
C43 H43A 0.9800
C43 H43B 0.9800
C43 H43C 0.9800
B1 B2 1.792(5)
B1 B3 1.794(5)
B1 B4 1.791(5)
B2 H2 1.08(3)
B2 B5 1.739(5)
B2 B9 1.747(5)
B3 H3 1.06(3)
B3 B4 1.743(5)
B3 B6 1.775(5)
B3 B7 1.765(5)
B4 H4 1.05(3)
B4 B7 1.758(5)
B4 B8 1.772(5)
B5 H5 1.05(3)
B5 B6 1.780(6)
B5 B9 1.784(6)
B5 B10 1.768(6)
B6 H6 1.07(3)
B6 B7 1.779(5)
B6 B10 1.780(6)
B7 H7 1.09(3)
B7 B8 1.780(5)
B7 B10 1.782(6)
B8 H8 1.05(3)
B8 B9 1.785(6)
B8 B10 1.782(5)
B9 H9 1.07(3)
B9 B10 1.771(6)
B10 H10 1.05(3)

loop_
_geom_torsion_atom_site_label_1
_geom_torsion_atom_site_label_2
_geom_torsion_atom_site_label_3
_geom_torsion_atom_site_label_4
_geom_torsion
Ru1 P1 O1 C1 21.5(2)
Ru1 P1 C11 C12 -38.6(3)
Ru1 P1 C11 C13 88.7(3)
Ru1 P1 C21 C22 75.1(3)
Ru1 P1 C21 C23 -156.6(2)
Ru1 P2 O2 C2 -15.2(2)
Ru1 P2 C31 C32 40.1(3)
Ru1 P2 C31 C33 -86.9(3)
Ru1 P2 C41 C42 -69.9(3)
Ru1 P2 C41 C43 163.1(2)
Ru1 B1 B2 C1 -114.0(2)
Ru1 B1 B2 C2 114.6(2)
Ru1 B1 B2 B5 147.6(2)
Ru1 B1 B2 B9 -146.7(2)
Ru1 B1 B3 C2 -105.7(3)
Ru1 B1 B3 B4 119.7(3)
Ru1 B1 B3 B6 -138.5(3)
Ru1 B1 B3 B7 157.8(2)
Ru1 B1 B4 C1 105.1(3)
Ru1 B1 B4 B3 -120.1(3)
Ru1 B1 B4 B7 -158.5(2)
Ru1 B1 B4 B8 137.4(3)
P1 O1 C1 B1 -7.5(3)
P1 O1 C1 B2 -78.2(3)
P1 O1 C1 B4 63.1(3)
P1 O1 C1 B8 135.9(2)
P1 O1 C1 B9 -148.9(2)
P2 O2 C2 B1 3.0(3)
P2 O2 C2 B2 73.8(3)
P2 O2 C2 B3 -67.6(3)
P2 O2 C2 B5 144.4(2)
P2 O2 C2 B6 -140.4(2)
O1 P1 C11 C12 -159.6(2)
O1 P1 C11 C13 -32.3(3)
O1 P1 C21 C22 -166.1(2)
O1 P1 C21 C23 -37.8(3)
O1 C1 B1 Ru1 -12.6(3)
O1 C1 B1 C2 -150.2(2)
O1 C1 B1 B2 -109.3(3)
O1 C1 B1 B3 149.0(2)
O1 C1 B1 B4 110.5(3)
O1 C1 B2 C2 142.8(2)
O1 C1 B2 B1 102.8(3)
O1 C1 B2 B5 -155.1(3)
O1 C1 B2 B9 -113.2(3)
O1 C1 B4 B1 -102.1(3)
O1 C1 B4 B3 -142.1(3)
O1 C1 B4 B7 155.0(2)
O1 C1 B4 B8 114.4(3)
O1 C1 B8 B4 -106.0(3)
O1 C1 B8 B7 -145.8(3)
O1 C1 B8 B9 111.3(3)
O1 C1 B8 B10 152.1(3)
O1 C1 B9 B2 104.5(3)
O1 C1 B9 B5 144.3(3)
O1 C1 B9 B8 -113.1(3)
O1 C1 B9 B10 -154.1(3)
O2 P2 C31 C32 161.5(2)
O2 P2 C31 C33 34.5(3)
O2 P2 C41 C42 170.4(2)
O2 P2 C41 C43 43.4(3)
O2 C2 B1 Ru1 13.1(3)
O2 C2 B1 C1 150.3(2)
O2 C2 B1 B2 109.6(3)
O2 C2 B1 B3 -110.3(3)
O2 C2 B1 B4 -148.9(2)
O2 C2 B2 C1 -142.7(2)
O2 C2 B2 B1 -102.7(3)
O2 C2 B2 B5 113.6(3)
O2 C2 B2 B9 155.1(3)
O2 C2 B3 B1 102.3(3)
O2 C2 B3 B4 142.2(3)
O2 C2 B3 B6 -114.8(3)
O2 C2 B3 B7 -155.3(2)
O2 C2 B5 B2 -104.4(3)
O2 C2 B5 B6 113.1(3)
O2 C2 B5 B9 -144.1(3)
O2 C2 B5 B10 154.0(3)
O2 C2 B6 B3 105.6(3)
O2 C2 B6 B5 -111.7(3)
O2 C2 B6 B7 145.5(3)
O2 C2 B6 B10 -152.3(3)
C1 B1 B2 C2 -131.4(2)
C1 B1 B2 B5 -98.4(3)
C1 B1 B2 B9 -32.8(2)
C1 B1 B3 C2 95.7(2)
C1 B1 B3 B4 -39.0(2)
C1 B1 B3 B6 62.8(3)
C1 B1 B3 B7 -0.9(3)
C1 B1 B4 B3 134.7(3)
C1 B1 B4 B7 96.3(3)
C1 B1 B4 B8 32.3(2)
C1 B2 B5 C2 -92.6(3)
C1 B2 B5 B6 -59.5(3)
C1 B2 B5 B9 41.4(2)
C1 B2 B5 B10 4.0(3)
C1 B2 B9 B5 -133.4(3)
C1 B2 B9 B8 -32.9(2)
C1 B2 B9 B10 -96.1(3)
C1 B4 B7 B3 98.7(3)
C1 B4 B7 B6 61.3(3)
C1 B4 B7 B8 -39.7(2)
C1 B4 B7 B10 -2.0(3)
C1 B4 B8 B7 133.9(3)
C1 B4 B8 B9 33.4(2)
C1 B4 B8 B10 96.4(3)
C1 B8 B9 B2 32.9(2)
C1 B8 B9 B5 95.1(3)
C1 B8 B9 B10 132.6(3)
C1 B8 B10 B5 -2.6(4)
C1 B8 B10 B6 61.1(3)
C1 B8 B10 B7 98.6(3)
C1 B8 B10 B9 -40.8(2)
C1 B9 B10 B5 -97.5(3)
C1 B9 B10 B6 -60.1(3)
C1 B9 B10 B7 3.6(3)
C1 B9 B10 B8 40.1(2)
C2 B1 B2 C1 131.4(2)
C2 B1 B2 B5 33.0(2)
C2 B1 B2 B9 98.7(3)
C2 B1 B3 B4 -134.6(3)
C2 B1 B3 B6 -32.8(2)
C2 B1 B3 B7 -96.5(3)
C2 B1 B4 C1 -95.7(2)
C2 B1 B4 B3 39.0(2)
C2 B1 B4 B7 0.6(3)
C2 B1 B4 B8 -63.4(3)
C2 B2 B5 B6 33.2(2)
C2 B2 B5 B9 134.1(3)
C2 B2 B5 B10 96.7(3)
C2 B2 B9 C1 92.4(2)
C2 B2 B9 B5 -40.9(2)
C2 B2 B9 B8 59.5(3)
C2 B2 B9 B10 -3.7(3)
C2 B3 B4 C1 0.0(3)
C2 B3 B4 B1 -38.2(2)
C2 B3 B4 B7 99.4(3)
C2 B3 B4 B8 61.7(3)
C2 B3 B6 B5 -33.4(2)
C2 B3 B6 B7 -133.9(3)
C2 B3 B6 B10 -96.4(3)
C2 B3 B7 B4 -98.2(3)
C2 B3 B7 B6 39.8(2)
C2 B3 B7 B8 -61.1(3)
C2 B3 B7 B10 2.4(3)
C2 B5 B6 B3 33.2(2)
C2 B5 B6 B7 96.3(3)
C2 B5 B6 B10 133.1(3)
C2 B5 B9 C1 -0.2(3)
C2 B5 B9 B2 39.3(2)
C2 B5 B9 B8 -60.7(3)
C2 B5 B9 B10 -98.6(3)
C2 B5 B10 B6 -40.1(2)
C2 B5 B10 B7 -3.2(3)
C2 B5 B10 B8 60.3(3)
C2 B5 B10 B9 98.4(3)
C2 B6 B7 B3 -39.5(2)
C2 B6 B7 B4 -2.5(4)
C2 B6 B7 B8 61.0(3)
C2 B6 B7 B10 98.5(3)
C2 B6 B10 B5 40.4(2)
C2 B6 B10 B7 -98.5(3)
C2 B6 B10 B8 -61.1(3)
C2 B6 B10 B9 2.8(4)
C6 C7A O6A C8A -164.2(17)
C6 C7B O6B C8B 175(2)
C6 C7C O6C C8C -179(3)
C9A C8A O6A C7A 98(2)
O5A C7A O6A C8A 0.00(16)
C9B C8B O6B C7B -108(3)
O5B C7B O6B C8B -11(5)
C9C C8C O6C C7C -69(4)
O5C C7C O6C C8C 31(7)
C11 P1 O1 C1 152.6(2)
C11 P1 C21 C22 -64.4(3)
C11 P1 C21 C23 63.9(3)
C21 P1 O1 C1 -101.6(2)
C21 P1 C11 C12 96.4(2)
C21 P1 C11 C13 -136.2(3)
C31 P2 O2 C2 -144.9(2)
C31 P2 C41 C42 68.5(3)
C31 P2 C41 C43 -58.5(3)
C41 P2 O2 C2 108.8(2)
C41 P2 C31 C32 -95.2(3)
C41 P2 C31 C33 137.8(3)
B1 C1 B2 C2 40.0(2)
B1 C1 B2 B5 102.1(3)
B1 C1 B2 B9 144.1(3)
B1 C1 B4 B3 -40.0(2)
B1 C1 B4 B7 -102.9(3)
B1 C1 B4 B8 -143.5(3)
B1 C1 B8 B4 36.2(2)
B1 C1 B8 B7 -3.6(3)
B1 C1 B8 B9 -106.6(3)
B1 C1 B8 B10 -65.7(3)
B1 C1 B9 B2 -35.7(3)
B1 C1 B9 B5 4.1(3)
B1 C1 B9 B8 106.7(3)
B1 C1 B9 B10 65.7(3)
B1 C2 B2 C1 -40.1(2)
B1 C2 B2 B5 -143.7(3)
B1 C2 B2 B9 -102.2(3)
B1 C2 B3 B4 39.9(2)
B1 C2 B3 B6 142.9(3)
B1 C2 B3 B7 102.4(3)
B1 C2 B5 B2 35.9(3)
B1 C2 B5 B6 -106.6(3)
B1 C2 B5 B9 -3.8(3)
B1 C2 B5 B10 -65.7(3)
B1 C2 B6 B3 -36.8(3)
B1 C2 B6 B5 105.9(3)
B1 C2 B6 B7 3.2(4)
B1 C2 B6 B10 65.4(3)
B1 B2 B5 C2 -31.9(2)
B1 B2 B5 B6 1.3(4)
B1 B2 B5 B9 102.2(3)
B1 B2 B5 B10 64.8(3)
B1 B2 B9 C1 31.6(2)
B1 B2 B9 B5 -101.7(3)
B1 B2 B9 B8 -1.3(3)
B1 B2 B9 B10 -64.5(3)
B1 B3 B4 C1 38.2(2)
B1 B3 B4 B7 137.6(3)
B1 B3 B4 B8 99.9(3)
B1 B3 B6 C2 32.1(2)
B1 B3 B6 B5 -1.3(4)
B1 B3 B6 B7 -101.8(3)
B1 B3 B6 B10 -64.4(3)
B1 B3 B7 B4 -38.4(2)
B1 B3 B7 B6 99.7(3)
B1 B3 B7 B8 -1.2(3)
B1 B3 B7 B10 62.2(3)
B1 B4 B7 B3 38.6(2)
B1 B4 B7 B6 1.2(4)
B1 B4 B7 B8 -99.8(3)
B1 B4 B7 B10 -62.1(3)
B1 B4 B8 C1 -31.6(2)
B1 B4 B8 B7 102.3(3)
B1 B4 B8 B9 1.8(3)
B1 B4 B8 B10 64.7(3)
B2 C1 B1 Ru1 96.7(2)
B2 C1 B1 C2 -40.8(2)
B2 C1 B1 B3 -101.6(3)
B2 C1 B1 B4 -140.1(2)
B2 C1 B4 B1 39.5(2)
B2 C1 B4 B3 -0.4(3)
B2 C1 B4 B7 -63.4(3)
B2 C1 B4 B8 -104.0(3)
B2 C1 B8 B4 107.3(3)
B2 C1 B8 B7 67.5(3)
B2 C1 B8 B9 -35.5(3)
B2 C1 B8 B10 5.4(3)
B2 C1 B9 B5 39.8(2)
B2 C1 B9 B8 142.4(3)
B2 C1 B9 B10 101.4(3)
B2 C2 B1 Ru1 -96.5(2)
B2 C2 B1 C1 40.7(2)
B2 C2 B1 B3 140.1(3)
B2 C2 B1 B4 101.5(2)
B2 C2 B3 B1 -39.6(2)
B2 C2 B3 B4 0.4(3)
B2 C2 B3 B6 103.3(3)
B2 C2 B3 B7 62.8(3)
B2 C2 B5 B6 -142.5(3)
B2 C2 B5 B9 -39.7(2)
B2 C2 B5 B10 -101.6(3)
B2 C2 B6 B3 -107.5(3)
B2 C2 B6 B5 35.2(3)
B2 C2 B6 B7 -67.6(3)
B2 C2 B6 B10 -5.4(3)
B2 B1 B3 C2 34.9(2)
B2 B1 B3 B4 -99.7(3)
B2 B1 B3 B6 2.1(3)
B2 B1 B3 B7 -61.6(3)
B2 B1 B4 C1 -34.8(2)
B2 B1 B4 B3 99.9(3)
B2 B1 B4 B7 61.6(3)
B2 B1 B4 B8 -2.5(3)
B2 B5 B6 C2 -33.2(2)
B2 B5 B6 B3 0.0(4)
B2 B5 B6 B7 63.1(3)
B2 B5 B6 B10 100.0(3)
B2 B5 B9 C1 -39.5(2)
B2 B5 B9 B8 -100.0(3)
B2 B5 B9 B10 -137.9(3)
B2 B5 B10 B6 -101.2(3)
B2 B5 B10 B7 -64.4(3)
B2 B5 B10 B8 -0.9(4)
B2 B5 B10 B9 37.2(3)
B2 B9 B10 B5 -36.9(2)
B2 B9 B10 B6 0.5(4)
B2 B9 B10 B7 64.2(3)
B2 B9 B10 B8 100.7(3)
B3 C2 B1 Ru1 123.4(3)
B3 C2 B1 C1 -99.4(2)
B3 C2 B1 B2 -140.1(3)
B3 C2 B1 B4 -38.6(2)
B3 C2 B2 C1 -0.6(3)
B3 C2 B2 B1 39.4(2)
B3 C2 B2 B5 -104.3(3)
B3 C2 B2 B9 -62.8(3)
B3 C2 B5 B2 106.6(3)
B3 C2 B5 B6 -35.8(3)
B3 C2 B5 B9 67.0(3)
B3 C2 B5 B10 5.0(3)
B3 C2 B6 B5 142.7(3)
B3 C2 B6 B7 39.9(3)
B3 C2 B6 B10 102.2(3)
B3 B1 B2 C1 96.3(2)
B3 B1 B2 C2 -35.2(2)
B3 B1 B2 B5 -2.1(3)
B3 B1 B2 B9 63.5(3)
B3 B1 B4 C1 -134.7(3)
B3 B1 B4 B7 -38.4(3)
B3 B1 B4 B8 -102.5(3)
B3 B4 B7 B6 -37.4(3)
B3 B4 B7 B8 -138.4(3)
B3 B4 B7 B10 -100.7(3)
B3 B4 B8 C1 -96.2(3)
B3 B4 B8 B7 37.7(2)
B3 B4 B8 B9 -62.8(3)
B3 B4 B8 B10 0.2(3)
B3 B6 B7 B4 37.0(3)
B3 B6 B7 B8 100.5(3)
B3 B6 B7 B10 138.1(3)
B3 B6 B10 B5 101.7(3)
B3 B6 B10 B7 -37.2(2)
B3 B6 B10 B8 0.3(4)
B3 B6 B10 B9 64.1(3)
B3 B7 B8 C1 2.7(3)
B3 B7 B8 B4 -36.8(2)
B3 B7 B8 B9 64.8(3)
B3 B7 B8 B10 101.0(3)
B3 B7 B10 B5 0.6(4)
B3 B7 B10 B6 37.5(2)
B3 B7 B10 B8 -100.4(3)
B3 B7 B10 B9 -63.7(3)
B4 C1 B1 Ru1 -123.2(3)
B4 C1 B1 C2 99.3(2)
B4 C1 B1 B2 140.1(2)
B4 C1 B1 B3 38.5(2)
B4 C1 B2 C2 0.6(3)
B4 C1 B2 B1 -39.3(2)
B4 C1 B2 B5 62.8(3)
B4 C1 B2 B9 104.7(3)
B4 C1 B8 B7 -39.8(2)
B4 C1 B8 B9 -142.7(3)
B4 C1 B8 B10 -101.9(3)
B4 C1 B9 B2 -106.6(3)
B4 C1 B9 B5 -66.7(3)
B4 C1 B9 B8 35.9(3)
B4 C1 B9 B10 -5.2(3)
B4 B1 B2 C1 35.1(2)
B4 B1 B2 C2 -96.3(2)
B4 B1 B2 B5 -63.3(3)
B4 B1 B2 B9 2.4(3)
B4 B1 B3 C2 134.6(3)
B4 B1 B3 B6 101.8(3)
B4 B1 B3 B7 38.1(2)
B4 B3 B6 C2 96.3(3)
B4 B3 B6 B5 62.9(3)
B4 B3 B6 B7 -37.6(2)
B4 B3 B6 B10 -0.2(3)
B4 B3 B7 B6 138.1(3)
B4 B3 B7 B8 37.2(3)
B4 B3 B7 B10 100.6(3)
B4 B7 B8 C1 39.6(2)
B4 B7 B8 B9 101.6(3)
B4 B7 B8 B10 137.8(3)
B4 B7 B10 B5 63.3(3)
B4 B7 B10 B6 100.2(3)
B4 B7 B10 B8 -37.7(2)
B4 B7 B10 B9 -1.0(4)
B4 B8 B9 C1 -33.2(2)
B4 B8 B9 B2 -0.3(3)
B4 B8 B9 B5 61.8(3)
B4 B8 B9 B10 99.4(3)
B4 B8 B10 B5 -64.0(3)
B4 B8 B10 B6 -0.3(4)
B4 B8 B10 B7 37.2(2)
B4 B8 B10 B9 -102.1(3)
B5 C2 B1 Ru1 -131.2(2)
B5 C2 B1 C1 6.0(3)
B5 C2 B1 B2 -34.7(3)
B5 C2 B1 B3 105.4(3)
B5 C2 B1 B4 66.8(3)
B5 C2 B2 C1 103.6(3)
B5 C2 B2 B1 143.7(3)
B5 C2 B2 B9 41.5(2)
B5 C2 B3 B1 -107.1(3)
B5 C2 B3 B4 -67.1(3)
B5 C2 B3 B6 35.8(3)
B5 C2 B3 B7 -4.7(3)
B5 C2 B6 B3 -142.7(3)
B5 C2 B6 B7 -102.8(3)
B5 C2 B6 B10 -40.5(3)
B5 B2 B9 C1 133.4(3)
B5 B2 B9 B8 100.5(3)
B5 B2 B9 B10 37.2(3)
B5 B6 B7 B3 -101.5(3)
B5 B6 B7 B4 -64.4(3)
B5 B6 B7 B8 -1.0(4)
B5 B6 B7 B10 36.6(3)
B5 B6 B10 B7 -138.9(3)
B5 B6 B10 B8 -101.4(3)
B5 B6 B10 B9 -37.6(3)
B5 B9 B10 B6 37.4(3)
B5 B9 B10 B7 101.1(3)
B5 B9 B10 B8 137.6(3)
B6 C2 B1 Ru1 159.5(2)
B6 C2 B1 C1 -63.2(3)
B6 C2 B1 B2 -104.0(3)
B6 C2 B1 B3 36.2(3)
B6 C2 B1 B4 -2.4(3)
B6 C2 B2 C1 68.0(3)
B6 C2 B2 B1 108.1(3)
B6 C2 B2 B5 -35.6(3)
B6 C2 B2 B9 5.8(3)
B6 C2 B3 B1 -142.9(3)
B6 C2 B3 B4 -102.9(3)
B6 C2 B3 B7 -40.5(2)
B6 C2 B5 B2 142.5(3)
B6 C2 B5 B9 102.8(3)
B6 C2 B5 B10 40.9(3)
B6 B3 B4 C1 -61.7(3)
B6 B3 B4 B1 -99.9(3)
B6 B3 B4 B7 37.7(3)
B6 B3 B4 B8 0.0(3)
B6 B3 B7 B4 -138.1(3)
B6 B3 B7 B8 -100.9(3)
B6 B3 B7 B10 -37.5(3)
B6 B5 B9 C1 61.1(3)
B6 B5 B9 B2 100.6(3)
B6 B5 B9 B8 0.5(3)
B6 B5 B9 B10 -37.3(3)
B6 B5 B10 B7 36.8(3)
B6 B5 B10 B8 100.3(3)
B6 B5 B10 B9 138.4(3)
B6 B7 B8 C1 -60.7(3)
B6 B7 B8 B4 -100.3(3)
B6 B7 B8 B9 1.3(3)
B6 B7 B8 B10 37.6(3)
B6 B7 B10 B5 -37.0(3)
B6 B7 B10 B8 -137.9(3)
B6 B7 B10 B9 -101.2(3)
B7 B3 B4 C1 -99.4(3)
B7 B3 B4 B1 -137.6(3)
B7 B3 B4 B8 -37.7(3)
B7 B3 B6 C2 133.9(3)
B7 B3 B6 B5 100.5(3)
B7 B3 B6 B10 37.5(3)
B7 B4 B8 C1 -133.9(3)
B7 B4 B8 B9 -100.5(3)
B7 B4 B8 B10 -37.5(3)
B7 B6 B10 B5 138.9(3)
B7 B6 B10 B8 37.5(3)
B7 B6 B10 B9 101.3(3)
B7 B8 B9 C1 -96.2(3)
B7 B8 B9 B2 -63.3(3)
B7 B8 B9 B5 -1.1(3)
B7 B8 B9 B10 36.5(3)
B7 B8 B10 B5 -101.2(3)
B7 B8 B10 B6 -37.5(3)
B7 B8 B10 B9 -139.3(3)
B8 C1 B1 Ru1 -158.8(2)
B8 C1 B1 C2 63.7(3)
B8 C1 B1 B2 104.5(3)
B8 C1 B1 B3 2.8(3)
B8 C1 B1 B4 -35.6(2)
B8 C1 B2 C2 -68.2(3)
B8 C1 B2 B1 -108.2(3)
B8 C1 B2 B5 -6.0(3)
B8 C1 B2 B9 35.9(3)
B8 C1 B4 B1 143.5(3)
B8 C1 B4 B3 103.5(3)
B8 C1 B4 B7 40.6(2)
B8 C1 B9 B2 -142.4(3)
B8 C1 B9 B5 -102.6(3)
B8 C1 B9 B10 -41.1(2)
B8 B4 B7 B3 138.4(3)
B8 B4 B7 B6 101.0(3)
B8 B4 B7 B10 37.7(3)
B8 B7 B10 B5 101.0(3)
B8 B7 B10 B6 137.9(3)
B8 B7 B10 B9 36.7(3)
B8 B9 B10 B5 -137.6(3)
B8 B9 B10 B6 -100.2(3)
B8 B9 B10 B7 -36.5(3)
B9 C1 B1 Ru1 131.3(2)
B9 C1 B1 C2 -6.2(3)
B9 C1 B1 B2 34.7(3)
B9 C1 B1 B3 -67.0(3)
B9 C1 B1 B4 -105.5(3)
B9 C1 B2 C2 -104.1(3)
B9 C1 B2 B1 -144.1(3)
B9 C1 B2 B5 -41.9(3)
B9 C1 B4 B1 107.6(3)
B9 C1 B4 B3 67.6(3)
B9 C1 B4 B7 4.6(3)
B9 C1 B4 B8 -35.9(3)
B9 C1 B8 B4 142.7(3)
B9 C1 B8 B7 103.0(3)
B9 C1 B8 B10 40.8(3)
B9 B2 B5 C2 -134.1(3)
B9 B2 B5 B6 -100.9(3)
B9 B2 B5 B10 -37.4(3)
B9 B5 B6 C2 -96.0(3)
B9 B5 B6 B3 -62.8(3)
B9 B5 B6 B7 0.3(3)
B9 B5 B6 B10 37.1(2)
B9 B5 B10 B6 -138.4(3)
B9 B5 B10 B7 -101.6(3)
B9 B5 B10 B8 -38.1(3)
B9 B8 B10 B5 38.2(3)
B9 B8 B10 B6 101.9(3)
B9 B8 B10 B7 139.3(3)
B10 B5 B6 C2 -133.1(3)
B10 B5 B6 B3 -99.9(3)
B10 B5 B6 B7 -36.8(3)
B10 B5 B9 C1 98.4(3)
B10 B5 B9 B2 137.9(3)
B10 B5 B9 B8 37.8(2)
B10 B6 B7 B3 -138.1(3)
B10 B6 B7 B4 -101.0(3)
B10 B6 B7 B8 -37.6(3)
B10 B7 B8 C1 -98.3(3)
B10 B7 B8 B4 -137.8(3)
B10 B7 B8 B9 -36.2(2)
B10 B8 B9 C1 -132.6(3)
B10 B8 B9 B2 -99.7(3)
B10 B8 B9 B5 -37.6(2)
